data_2206054
loop_
_publ_author_name
'Sun, Gang-Chun'
'Li, Yi-Zhi'
'Chen, Nai-Sheng'
'Wang, Liu-Fang'

_publ_section_title
;(Perchlorato-\k<i>O</i>)[3,6,14,21-tetraaza-3,6-difuryl-27,28-dihydroxy-10,25-dimethyltetracyclo[18.4.3.3^8,12^.0^15,20^]octacosa-8,10,12(28),13,17,19,21,23,25,27(1)-decaene-\k^4^<i>N</i>,<i>N</i>',<i>O</i>,<i>O</i>']copper(II)
 perchlorate dimethylformamide solvate
;
_journal_issue 6
_journal_name_full 'Acta Crystallographica Section E'
_journal_page_first m1065
_journal_page_last m1066
_journal_paper_doi 10.1107/S1600536805011451
_journal_volume 61
_journal_year 2005
_chemical_formula_iupac '[Cu (C36 H36 N4 O4) (Cl O4)] (Cl O4) , C3 H7 N'
_chemical_formula_moiety 'C36 H36 Cl Cu N4 O8 + , Cl O4 - , C3 H7 N O'
_chemical_formula_sum 'C39 H43 Cl2 Cu N5 O13'
_chemical_formula_weight 924.22
_chemical_name_systematic
;
[3,6,14,21-Tetraaza-3,6-difuryl-10,25-dimethyl-27,28-
dioxotetracyclo[18.4.3.3^8,12^.0^15,20^]octacosa-
8,10,12(28),13,17,19,21,23,25,27(1)-decaene-\k^4^N,N',O,O'](perchlorato-
\kO)copper(II) perchlorate dimethylformamide solvate
;
_space_group_IT_number 14
_symmetry_cell_setting monoclinic
_symmetry_space_group_name_Hall '-P 2yn'
_symmetry_space_group_name_H-M 'P 1 21/n 1'
_atom_sites_solution_hydrogens geom
_atom_sites_solution_primary direct
_atom_sites_solution_secondary difmap
_cell_angle_alpha 90.00
_cell_angle_beta 93.06(2)
_cell_angle_gamma 90.00
_cell_formula_units_Z 4
_cell_length_a 9.717(2)
_cell_length_b 27.863(3)
_cell_length_c 14.902(5)
_cell_measurement_reflns_used 1784
_cell_measurement_temperature 293(2)
_cell_measurement_theta_max 25.53
_cell_measurement_theta_min 2.01
_cell_volume 4028.9(16)
_computing_cell_refinement SMART
_computing_data_collection 'SMART (Bruker, 2000)'
_computing_data_reduction 'SAINT (Bruker, 2000)'
_computing_molecular_graphics SHELXTL
_computing_publication_material SHELXTL
_computing_structure_refinement SHELXTL
_computing_structure_solution 'SHELXTL (Bruker, 2000)'
_diffrn_ambient_temperature 293(2)
_diffrn_measured_fraction_theta_full 1.000
_diffrn_measured_fraction_theta_max 1.000
_diffrn_measurement_device_type 'Bruker SMART Apex CCD area-detector'
_diffrn_measurement_method '\f and \w'
_diffrn_radiation_monochromator graphite
_diffrn_radiation_source 'sealed tube'
_diffrn_radiation_type MoK\a
_diffrn_radiation_wavelength 0.71073
_diffrn_reflns_av_R_equivalents 0.0370
_diffrn_reflns_av_sigmaI/netI 0.0649
_diffrn_reflns_limit_h_max 11
_diffrn_reflns_limit_h_min -11
_diffrn_reflns_limit_k_max 34
_diffrn_reflns_limit_k_min -16
_diffrn_reflns_limit_l_max 18
_diffrn_reflns_limit_l_min -14
_diffrn_reflns_number 17136
_diffrn_reflns_theta_full 26.00
_diffrn_reflns_theta_max 26.00
_diffrn_reflns_theta_min 1.46
_exptl_absorpt_coefficient_mu 0.748
_exptl_absorpt_correction_T_max 0.84
_exptl_absorpt_correction_T_min 0.79
_exptl_absorpt_correction_type multi-scan
_exptl_absorpt_process_details '(SADABS; Bruker, 2000)'
_exptl_crystal_colour yellow
_exptl_crystal_density_diffrn 1.524
_exptl_crystal_density_method 'not measured'
_exptl_crystal_description prism
_exptl_crystal_F_000 1916
_exptl_crystal_size_max 0.32
_exptl_crystal_size_mid 0.26
_exptl_crystal_size_min 0.24
_refine_diff_density_max 0.327
_refine_diff_density_min -0.748
_refine_ls_extinction_method none
_refine_ls_goodness_of_fit_ref 1.093
_refine_ls_hydrogen_treatment constr
_refine_ls_matrix_type full
_refine_ls_number_parameters 543
_refine_ls_number_reflns 7914
_refine_ls_number_restraints 0
_refine_ls_restrained_S_all 1.093
_refine_ls_R_factor_all 0.0859
_refine_ls_R_factor_gt 0.0608
_refine_ls_shift/su_max 0.000
_refine_ls_shift/su_mean 0.000
_refine_ls_structure_factor_coef Fsqd
_refine_ls_weighting_details 'calc w = 1/[\s^2^(Fo^2^)+(0.0743P)^2^+0.9397P] where P=(Fo^2^+2Fc^2^)/3'
_refine_ls_weighting_scheme calc
_refine_ls_wR_factor_gt 0.1342
_refine_ls_wR_factor_ref 0.1401
_reflns_number_gt 6113
_reflns_number_total 7914
_reflns_threshold_expression I>2\s(I)
_cod_data_source_file sg6003.cif
_cod_data_source_block I
_cod_depositor_comments
;
The following automatic conversions were performed:
'_symmetry_cell_setting' value 'Monoclinic' changed to 'monoclinic'
according to '/home/saulius/struct/CIF-dictionaries/cif_core.dic'
dictionary named 'cif_core.dic' version 2.4.1 from 2010-06-29.

Automatic conversion script
Id: cif_fix_enum 1527 2010-12-29 10:47:43Z saulius 

The following automatic conversions were performed:

'_symmetry_cell_setting' value 'Monoclinic' changed to 'monoclinic'
according to /home/saulius/struct/CIF-dictionaries/cif_core.dic
dictionary named 'cif_core.dic' version 2.4.1 from 2010-06-29.

Automatic conversion script
Id: cif_fix_values 1715 2011-07-08 13:25:40Z adriana 
;
_cod_original_sg_symbol_H-M 'P 21/n'
_cod_database_code 2206054
_cod_database_fobs_code 2206054

loop_
_symmetry_equiv_pos_as_xyz
'x, y, z'
'-x+1/2, y+1/2, -z+1/2'
'-x, -y, -z'
'x-1/2, -y-1/2, z-1/2'

loop_
_atom_site_label
_atom_site_fract_x
_atom_site_fract_y
_atom_site_fract_z
_atom_site_U_iso_or_equiv
_atom_site_adp_type
_atom_site_calc_flag
_atom_site_refinement_flags
_atom_site_occupancy
_atom_site_type_symbol
C1 -0.2009(3) 0.93373(13) -0.0449(2) 0.0252(7) Uani d . 1 C
H1 -0.2721 0.9426 -0.0857 0.030 Uiso calc R 1 H
C2 -0.0599(3) 0.94964(13) -0.0459(2) 0.0265(7) Uani d . 1 C
H2 -0.0236 0.9705 -0.0872 0.032 Uiso calc R 1 H
C3 0.0129(3) 0.92754(12) 0.0278(2) 0.0221(7) Uani d . 1 C
H3 0.1061 0.9310 0.0441 0.026 Uiso calc R 1 H
C4 -0.0809(3) 0.89987(13) 0.0708(2) 0.0262(7) Uani d . 1 C
C5 -0.0688(4) 0.86921(13) 0.1487(2) 0.0280(8) Uani d . 1 C
H5C 0.0226 0.8552 0.1494 0.034 Uiso d R 1 H
H5D -0.1346 0.8431 0.1416 0.034 Uiso d R 1 H
C6 -0.0705(3) 0.85641(13) 0.3122(2) 0.0271(8) Uani d . 1 C
H6A -0.1499 0.8355 0.3039 0.033 Uiso calc R 1 H
H6B -0.0807 0.8736 0.3681 0.033 Uiso calc R 1 H
C7 0.0605(3) 0.82299(14) 0.3266(3) 0.0305(8) Uani d . 1 C
H7A 0.0370 0.7931 0.3554 0.037 Uiso d R 1 H
H7B 0.0880 0.8151 0.2667 0.037 Uiso d R 1 H
C8 0.3134(4) 0.82592(14) 0.3435(3) 0.0319(8) Uani d . 1 C
H8A 0.3203 0.8326 0.2800 0.038 Uiso calc R 1 H
H8B 0.3900 0.8418 0.3756 0.038 Uiso calc R 1 H
C9 0.3259(4) 0.77561(14) 0.3573(2) 0.0294(8) Uani d . 1 C
C10 0.2920(4) 0.73485(14) 0.3015(3) 0.0309(8) Uani d . 1 C
H10 0.2513 0.7357 0.2436 0.037 Uiso calc R 1 H
C11 0.3319(3) 0.69274(12) 0.3508(2) 0.0236(7) Uani d . 1 C
H11 0.3208 0.6612 0.3312 0.028 Uiso calc R 1 H
C12 0.3916(3) 0.70776(12) 0.4351(2) 0.0226(7) Uani d . 1 C
H12 0.4273 0.6876 0.4804 0.027 Uiso calc R 1 H
C13 0.1660(3) 0.84519(13) 0.4718(2) 0.0258(7) Uani d . 1 C
H13A 0.0711 0.8525 0.4836 0.031 Uiso calc R 1 H
H13B 0.1849 0.8127 0.4926 0.031 Uiso calc R 1 H
C14 0.2562(4) 0.87831(14) 0.5239(2) 0.0292(8) Uani d . 1 C
C15 0.3530(3) 0.86246(13) 0.5908(2) 0.0246(7) Uani d . 1 C
H15 0.3612 0.8298 0.6032 0.030 Uiso calc R 1 H
C16 0.4361(3) 0.89495(13) 0.6385(2) 0.0257(7) Uani d . 1 C
C17 0.4235(3) 0.94392(12) 0.6198(2) 0.0248(7) Uani d . 1 C
H17 0.4794 0.9658 0.6517 0.030 Uiso calc R 1 H
C18 0.3288(3) 0.95994(13) 0.5545(2) 0.0265(8) Uani d . 1 C
C19 0.2454(3) 0.92719(13) 0.5073(2) 0.0261(7) Uani d . 1 C
C20 0.5378(4) 0.87720(15) 0.7135(3) 0.0335(9) Uani d . 1 C
H20A 0.6293 0.8874 0.7012 0.050 Uiso calc R 1 H
H20B 0.5348 0.8428 0.7163 0.050 Uiso calc R 1 H
H20C 0.5129 0.8903 0.7700 0.050 Uiso calc R 1 H
C21 0.3242(4) 1.01129(14) 0.5421(3) 0.0323(8) Uani d . 1 C
H21 0.3858 1.0294 0.5779 0.039 Uiso calc R 1 H
C22 0.2456(4) 1.08476(14) 0.4744(2) 0.0286(8) Uani d . 1 C
C23 0.3324(4) 1.11602(15) 0.5223(3) 0.0325(8) Uani d . 1 C
H23 0.3997 1.1040 0.5630 0.039 Uiso calc R 1 H
C24 0.3194(4) 1.16523(15) 0.5098(3) 0.0311(8) Uani d . 1 C
H24 0.3779 1.1861 0.5421 0.037 Uiso calc R 1 H
C25 0.2188(4) 1.18335(14) 0.4488(2) 0.0296(8) Uani d . 1 C
H25 0.2106 1.2163 0.4397 0.035 Uiso calc R 1 H
C26 0.1343(4) 1.15296(13) 0.4036(2) 0.0280(8) Uani d . 1 C
H26 0.0665 1.1648 0.3631 0.034 Uiso d R 1 H
C27 0.1446(4) 1.10234(13) 0.4146(2) 0.0255(7) Uani d . 1 C
C28 -0.0385(4) 1.07764(13) 0.3044(2) 0.0283(8) Uani d . 1 C
H28 -0.0490 1.1102 0.2922 0.034 Uiso d R 1 H
C29 -0.1226(4) 1.04769(13) 0.2560(2) 0.0295(8) Uani d . 1 C
C30 -0.2101(4) 1.06826(15) 0.1891(2) 0.0322(8) Uani d . 1 C
H30 -0.2076 1.1012 0.1789 0.039 Uiso calc R 1 H
C31 -0.3017(4) 1.03928(13) 0.1372(2) 0.0286(8) Uani d . 1 C
C32 -0.3019(4) 0.99021(14) 0.1513(3) 0.0306(8) Uani d . 1 C
H32 -0.3600 0.9707 0.1156 0.037 Uiso calc R 1 H
C33 -0.2157(3) 0.96983(13) 0.2184(2) 0.0249(7) Uani d . 1 C
C34 -0.1260(4) 0.99819(13) 0.2688(2) 0.0269(7) Uani d . 1 C
C35 -0.2213(4) 0.91738(13) 0.2429(2) 0.0276(8) Uani d . 1 C
H35A -0.2870 0.9013 0.2017 0.033 Uiso calc R 1 H
H35B -0.2541 0.9143 0.3029 0.033 Uiso calc R 1 H
C36 -0.3933(4) 1.05836(14) 0.0639(2) 0.0325(8) Uani d . 1 C
H36A -0.4809 1.0661 0.0870 0.049 Uiso d R 1 H
H36B -0.4058 1.0347 0.0174 0.049 Uiso d R 1 H
H36C -0.3533 1.0867 0.0397 0.049 Uiso d R 1 H
C37 0.4832(4) 0.84587(15) 0.0831(3) 0.0375(9) Uani d . 1 C
H37A 0.4966 0.8742 0.0479 0.056 Uiso d R 1 H
H37B 0.5712 0.8327 0.1024 0.056 Uiso d R 1 H
H37C 0.4330 0.8540 0.1347 0.056 Uiso d R 1 H
C38 0.4688(4) 0.78517(16) -0.0397(3) 0.0399(10) Uani d . 1 C
H38A 0.4724 0.8026 -0.0951 0.060 Uiso calc R 1 H
H38B 0.4188 0.7558 -0.0501 0.060 Uiso calc R 1 H
H38C 0.5608 0.7780 -0.0169 0.060 Uiso calc R 1 H
C39 0.2577(4) 0.80581(13) 0.0385(2) 0.0276(8) Uani d . 1 C
H39 0.2093 0.7942 -0.0125 0.033 Uiso calc R 1 H
Cl1 0.31789(9) 0.95423(3) 0.24048(6) 0.02622(19) Uani d . 1 Cl
Cl2 0.70596(8) 0.74491(3) 0.22272(5) 0.02455(19) Uani d . 1 Cl
Cu1 0.10210(4) 1.003902(14) 0.40453(3) 0.02437(13) Uani d . 1 Cu
N1 0.0573(3) 1.06757(11) 0.36926(19) 0.0261(6) Uani d . 1 N
N2 0.2435(3) 1.03449(12) 0.4864(2) 0.0338(7) Uani d . 1 N
N3 -0.0804(3) 0.89212(11) 0.2396(2) 0.0303(7) Uani d . 1 N
N4 0.1815(3) 0.84695(11) 0.3735(2) 0.0279(7) Uani d . 1 N
N5 0.4004(3) 0.81387(11) 0.0250(2) 0.0289(7) Uani d . 1 N
O1 -0.0440(2) 0.97528(9) 0.33290(15) 0.0233(5) Uani d . 1 O
H1A -0.0033 0.9484 0.3027 0.028 Uiso d R 1 H
O2 0.1470(2) 0.93968(9) 0.44671(15) 0.0242(5) Uani d . 1 O
H2B 0.1647 0.9213 0.3932 0.029 Uiso d R 1 H
O3 -0.2124(2) 0.90239(9) 0.02836(16) 0.0248(5) Uani d . 1 O
O4 0.3879(2) 0.75839(8) 0.43880(16) 0.0272(5) Uani d . 1 O
O5 0.2721(2) 1.00169(9) 0.26882(17) 0.0289(6) Uani d . 1 O
O6 0.3663(3) 0.96044(10) 0.15609(17) 0.0335(6) Uani d . 1 O
O7 0.2016(2) 0.92078(9) 0.23772(17) 0.0286(5) Uani d . 1 O
O8 0.4193(2) 0.93619(8) 0.30244(16) 0.0259(5) Uani d . 1 O
O9 0.6513(3) 0.78369(11) 0.2674(2) 0.0420(7) Uani d . 1 O
O10 0.8474(2) 0.74792(10) 0.22660(17) 0.0319(6) Uani d . 1 O
O11 0.6653(3) 0.70062(11) 0.24467(18) 0.0365(6) Uani d . 1 O
O12 0.6573(3) 0.74450(10) 0.13739(18) 0.0358(6) Uani d . 1 O
O13 0.1864(3) 0.81083(10) 0.10146(18) 0.0370(6) Uani d . 1 O

loop_
_atom_site_aniso_label
_atom_site_aniso_U_11
_atom_site_aniso_U_22
_atom_site_aniso_U_33
_atom_site_aniso_U_12
_atom_site_aniso_U_13
_atom_site_aniso_U_23
C1 0.0225(15) 0.0254(18) 0.0285(19) 0.0038(14) 0.0081(13) 0.0000(15)
C2 0.0240(16) 0.0262(19) 0.0306(19) 0.0048(14) 0.0119(14) -0.0029(15)
C3 0.0261(15) 0.0195(17) 0.0221(16) 0.0016(13) 0.0140(13) 0.0009(13)
C4 0.0256(16) 0.0244(18) 0.0296(18) 0.0028(14) 0.0090(14) 0.0014(15)
C5 0.0265(16) 0.028(2) 0.0307(19) -0.0052(15) 0.0084(14) -0.0018(15)
C6 0.0257(16) 0.0249(18) 0.0318(19) -0.0025(14) 0.0115(14) -0.0031(15)
C7 0.0270(17) 0.034(2) 0.032(2) -0.0023(15) 0.0121(15) -0.0094(17)
C8 0.0344(18) 0.028(2) 0.035(2) 0.0063(16) 0.0140(16) -0.0026(16)
C9 0.0377(18) 0.0203(18) 0.0307(19) 0.0021(15) 0.0078(15) 0.0018(15)
C10 0.0349(18) 0.028(2) 0.0292(19) -0.0034(15) -0.0058(15) -0.0010(16)
C11 0.0322(17) 0.0171(17) 0.0219(17) 0.0002(14) 0.0044(13) 0.0017(13)
C12 0.0281(16) 0.0177(16) 0.0230(17) -0.0034(13) 0.0103(13) 0.0010(14)
C13 0.0284(16) 0.0231(18) 0.0266(19) 0.0009(14) 0.0077(14) -0.0004(14)
C14 0.0279(17) 0.030(2) 0.0290(19) -0.0021(15) -0.0057(14) 0.0006(15)
C15 0.0261(16) 0.0208(17) 0.0268(18) 0.0007(13) 0.0007(13) 0.0008(14)
C16 0.0260(16) 0.0230(18) 0.0274(18) 0.0046(14) -0.0066(14) 0.0057(15)
C17 0.0301(16) 0.0209(17) 0.0239(17) 0.0040(14) 0.0060(13) 0.0007(14)
C18 0.0264(16) 0.0246(19) 0.0295(19) 0.0041(14) 0.0102(14) 0.0012(15)
C19 0.0277(16) 0.0262(19) 0.0246(18) 0.0081(14) 0.0050(13) 0.0007(15)
C20 0.0359(18) 0.035(2) 0.0287(19) 0.0185(17) -0.0065(15) 0.0096(17)
C21 0.0392(19) 0.026(2) 0.033(2) 0.0012(16) 0.0044(16) -0.0006(16)
C22 0.0326(18) 0.0263(19) 0.0281(19) -0.0029(15) 0.0130(15) 0.0010(15)
C23 0.0311(18) 0.035(2) 0.032(2) -0.0048(16) 0.0069(15) -0.0014(17)
C24 0.0263(16) 0.035(2) 0.031(2) -0.0034(15) -0.0044(15) -0.0052(17)
C25 0.0309(17) 0.0250(19) 0.034(2) 0.0000(15) 0.0097(15) -0.0016(16)
C26 0.0324(17) 0.0243(18) 0.0282(19) 0.0044(15) 0.0090(14) -0.0013(15)
C27 0.0309(16) 0.0193(17) 0.0270(18) -0.0012(14) 0.0069(14) 0.0026(14)
C28 0.0332(18) 0.0251(19) 0.0278(19) 0.0059(15) 0.0131(15) 0.0031(15)
C29 0.043(2) 0.0207(17) 0.0254(18) 0.0017(16) 0.0089(15) 0.0019(15)
C30 0.042(2) 0.0260(19) 0.0289(19) -0.0001(16) 0.0066(16) 0.0016(16)
C31 0.0304(17) 0.0219(18) 0.033(2) 0.0075(15) 0.0003(15) 0.0002(15)
C32 0.0312(17) 0.027(2) 0.033(2) -0.0012(15) -0.0074(15) 0.0010(15)
C33 0.0256(16) 0.0203(17) 0.0295(18) 0.0031(14) 0.0085(13) 0.0028(15)
C34 0.0301(16) 0.0239(18) 0.0274(18) 0.0028(15) 0.0079(14) -0.0010(15)
C35 0.0316(17) 0.0231(18) 0.0287(19) -0.0055(15) 0.0080(15) -0.0001(15)
C36 0.0334(18) 0.033(2) 0.030(2) 0.0151(17) -0.0082(15) 0.0045(17)
C37 0.040(2) 0.033(2) 0.042(2) -0.0074(17) 0.0188(17) -0.0075(18)
C38 0.039(2) 0.040(2) 0.041(2) -0.0039(18) 0.0125(18) -0.0038(19)
C39 0.0326(17) 0.0213(18) 0.0298(19) 0.0002(15) 0.0109(15) 0.0010(15)
Cl1 0.0331(4) 0.0150(4) 0.0313(4) -0.0001(3) 0.0087(3) 0.0013(3)
Cl2 0.0320(4) 0.0167(4) 0.0258(4) 0.0003(3) 0.0087(3) 0.0001(3)
Cu1 0.0325(2) 0.0163(2) 0.0251(2) 0.00019(17) 0.00895(17) -0.00022(17)
N1 0.0342(15) 0.0205(14) 0.0250(15) 0.0017(13) 0.0147(12) 0.0004(13)
N2 0.0283(15) 0.0354(19) 0.0371(18) -0.0023(14) -0.0032(13) -0.0010(15)
N3 0.0343(15) 0.0253(16) 0.0321(17) -0.0029(13) 0.0089(13) -0.0030(13)
N4 0.0258(14) 0.0278(16) 0.0313(17) 0.0010(12) 0.0111(12) -0.0009(13)
N5 0.0286(14) 0.0281(17) 0.0310(16) -0.0049(13) 0.0123(12) -0.0086(14)
O1 0.0265(11) 0.0221(12) 0.0226(12) 0.0020(10) 0.0132(9) 0.0047(10)
O2 0.0226(11) 0.0269(13) 0.0232(12) 0.0058(10) 0.0022(9) -0.0003(10)
O3 0.0241(11) 0.0238(13) 0.0269(13) -0.0006(10) 0.0064(9) -0.0020(10)
O4 0.0324(12) 0.0189(12) 0.0318(13) -0.0020(10) 0.0148(10) 0.0003(10)
O5 0.0323(12) 0.0231(13) 0.0330(14) -0.0048(10) 0.0166(10) -0.0098(11)
O6 0.0362(13) 0.0329(15) 0.0325(14) -0.0047(12) 0.0119(11) -0.0025(12)
O7 0.0349(13) 0.0216(13) 0.0303(14) -0.0027(10) 0.0114(10) 0.0036(10)
O8 0.0340(12) 0.0162(12) 0.0281(13) 0.0040(10) 0.0069(10) 0.0021(10)
O9 0.0335(14) 0.0434(17) 0.0501(18) -0.0146(13) 0.0101(12) -0.0101(14)
O10 0.0289(12) 0.0329(14) 0.0350(14) -0.0019(11) 0.0135(10) -0.0048(12)
O11 0.0302(13) 0.0414(17) 0.0383(16) -0.0032(12) 0.0055(11) 0.0017(13)
O12 0.0306(13) 0.0405(17) 0.0369(15) -0.0012(12) 0.0059(11) -0.0014(13)
O13 0.0490(15) 0.0307(15) 0.0327(15) 0.0034(12) 0.0154(12) 0.0029(12)

loop_
_atom_type_symbol
_atom_type_description
_atom_type_scat_dispersion_real
_atom_type_scat_dispersion_imag
_atom_type_scat_source
C C 0.0033 0.0016 'International Tables Vol C Tables 4.2.6.8 and 6.1.1.4'
H H 0.0000 0.0000 'International Tables Vol C Tables 4.2.6.8 and 6.1.1.4'
Cl Cl 0.1484 0.1585 'International Tables Vol C Tables 4.2.6.8 and 6.1.1.4'
Cu Cu 0.3201 1.2651 'International Tables Vol C Tables 4.2.6.8 and 6.1.1.4'
N N 0.0061 0.0033 'International Tables Vol C Tables 4.2.6.8 and 6.1.1.4'
O O 0.0106 0.0060 'International Tables Vol C Tables 4.2.6.8 and 6.1.1.4'

loop_
_geom_angle_atom_site_label_1
_geom_angle_atom_site_label_2
_geom_angle_atom_site_label_3
_geom_angle
O3 C1 C2 108.3(3)
O3 C1 H1 125.9
C2 C1 H1 125.9
C3 C2 C1 107.1(3)
C3 C2 H2 126.4
C1 C2 H2 126.4
C4 C3 C2 106.8(3)
C4 C3 H3 126.6
C2 C3 H3 126.6
C3 C4 O3 111.9(3)
C3 C4 C5 132.7(3)
O3 C4 C5 115.3(3)
C4 C5 N3 117.8(3)
C4 C5 H5C 106.5
N3 C5 H5C 105.8
C4 C5 H5D 109.4
N3 C5 H5D 109.5
H5C C5 H5D 107.3
N3 C6 C7 121.2(3)
N3 C6 H6A 107.0
C7 C6 H6A 107.0
N3 C6 H6B 107.0
C7 C6 H6B 107.0
H6A C6 H6B 106.8
N4 C7 C6 114.1(3)
N4 C7 H7A 112.1
C6 C7 H7A 111.0
N4 C7 H7B 106.4
C6 C7 H7B 105.5
H7A C7 H7B 107.3
C9 C8 N4 114.2(3)
C9 C8 H8A 108.7
N4 C8 H8A 108.7
C9 C8 H8B 108.7
N4 C8 H8B 108.7
H8A C8 H8B 107.6
O4 C9 C8 119.3(3)
O4 C9 C10 107.7(3)
C8 C9 C10 132.9(4)
C11 C10 C9 107.7(3)
C11 C10 H10 126.1
C9 C10 H10 126.1
C12 C11 C10 107.5(3)
C12 C11 H11 126.3
C10 C11 H11 126.3
O4 C12 C11 108.6(3)
O4 C12 H12 125.7
C11 C12 H12 125.7
C14 C13 N4 114.4(3)
C14 C13 H13A 108.7
N4 C13 H13A 108.7
C14 C13 H13B 108.7
N4 C13 H13B 108.7
H13A C13 H13B 107.6
C19 C14 C15 118.4(3)
C19 C14 C13 119.1(3)
C15 C14 C13 122.4(3)
C16 C15 C14 120.6(3)
C16 C15 H15 119.7
C14 C15 H15 119.7
C15 C16 C17 119.6(3)
C15 C16 C20 119.9(3)
C17 C16 C20 120.4(3)
C18 C17 C16 120.3(3)
C18 C17 H17 119.8
C16 C17 H17 119.8
C17 C18 C19 119.7(3)
C17 C18 C21 115.3(3)
C19 C18 C21 125.0(3)
O2 C19 C18 123.6(3)
O2 C19 C14 115.1(3)
C18 C19 C14 121.3(3)
C16 C20 H20A 109.5
C16 C20 H20B 109.5
H20A C20 H20B 109.5
C16 C20 H20C 109.5
H20A C20 H20C 109.5
H20B C20 H20C 109.5
N2 C21 C18 126.6(4)
N2 C21 H21 116.7
C18 C21 H21 116.7
C27 C22 C23 120.2(4)
C27 C22 N2 114.8(3)
C23 C22 N2 124.9(3)
C22 C23 C24 120.2(4)
C22 C23 H23 119.9
C24 C23 H23 119.9
C23 C24 C25 120.1(3)
C23 C24 H24 119.9
C25 C24 H24 119.9
C26 C25 C24 119.3(4)
C26 C25 H25 120.3
C24 C25 H25 120.3
C25 C26 C27 122.1(4)
C25 C26 H26 119.8
C27 C26 H26 118.0
C22 C27 C26 118.0(3)
C22 C27 N1 116.6(3)
C26 C27 N1 125.4(3)
N1 C28 C29 129.5(4)
N1 C28 H28 114.3
C29 C28 H28 116.2
C28 C29 C34 123.8(4)
C28 C29 C30 117.1(3)
C34 C29 C30 119.0(4)
C29 C30 C31 120.1(4)
C29 C30 H30 120.0
C31 C30 H30 120.0
C32 C31 C30 119.4(3)
C32 C31 C36 117.6(3)
C30 C31 C36 122.8(3)
C31 C32 C33 120.4(3)
C31 C32 H32 119.8
C33 C32 H32 119.8
C34 C33 C32 120.0(3)
C34 C33 C35 117.2(3)
C32 C33 C35 122.8(3)
O1 C34 C33 116.3(3)
O1 C34 C29 122.7(3)
C33 C34 C29 121.0(3)
C33 C35 N3 113.0(3)
C33 C35 H35A 109.0
N3 C35 H35A 109.0
C33 C35 H35B 109.0
N3 C35 H35B 109.0
H35A C35 H35B 107.8
C31 C36 H36A 109.1
C31 C36 H36B 109.6
H36A C36 H36B 109.5
C31 C36 H36C 109.6
H36A C36 H36C 109.5
H36B C36 H36C 109.5
N5 C37 H37A 105.3
N5 C37 H37B 113.5
H37A C37 H37B 109.5
N5 C37 H37C 109.4
H37A C37 H37C 109.5
H37B C37 H37C 109.5
N5 C38 H38A 109.5
N5 C38 H38B 109.5
H38A C38 H38B 109.5
N5 C38 H38C 109.5
H38A C38 H38C 109.5
H38B C38 H38C 109.5
O13 C39 N5 134.0(4)
O13 C39 H39 113.0
N5 C39 H39 113.0
O6 Cl1 O8 112.53(16)
O6 Cl1 O7 110.80(16)
O8 Cl1 O7 107.67(15)
O6 Cl1 O5 105.88(16)
O8 Cl1 O5 110.25(15)
O7 Cl1 O5 109.70(14)
O12 Cl2 O11 97.51(18)
O12 Cl2 O10 110.09(16)
O11 Cl2 O10 110.63(17)
O12 Cl2 O9 109.78(18)
O11 Cl2 O9 118.27(17)
O10 Cl2 O9 109.83(16)
N1 Cu1 O1 94.77(12)
N1 Cu1 O2 177.19(11)
O1 Cu1 O2 86.75(10)
N1 Cu1 N2 84.82(14)
O1 Cu1 N2 175.49(12)
O2 Cu1 N2 93.49(12)
C28 N1 C27 124.9(3)
C28 N1 Cu1 122.6(3)
C27 N1 Cu1 112.4(2)
C21 N2 C22 124.6(3)
C21 N2 Cu1 124.1(3)
C22 N2 Cu1 111.3(2)
C6 N3 C5 111.7(3)
C6 N3 C35 108.0(3)
C5 N3 C35 109.3(3)
C13 N4 C7 109.2(3)
C13 N4 C8 114.5(3)
C7 N4 C8 110.5(3)
C39 N5 C38 119.5(3)
C39 N5 C37 121.5(3)
C38 N5 C37 118.5(3)
C34 O1 Cu1 125.8(2)
C34 O1 H1A 105.9
Cu1 O1 H1A 105.9
C19 O2 Cu1 127.2(2)
C19 O2 H2B 105.5
Cu1 O2 H2B 105.5
C4 O3 C1 105.9(2)
C9 O4 C12 108.5(3)

loop_
_geom_bond_atom_site_label_1
_geom_bond_atom_site_label_2
_geom_bond_distance
C1 O3 1.407(4)
C1 C2 1.441(5)
C1 H1 0.9300
C2 C3 1.415(5)
C2 H2 0.9300
C3 C4 1.377(5)
C3 H3 0.9300
C4 O3 1.396(4)
C4 C5 1.441(5)
C5 N3 1.507(4)
C5 H5C 0.9700
C5 H5D 0.9700
C6 N3 1.470(5)
C6 C7 1.583(5)
C6 H6A 0.9700
C6 H6B 0.9700
C7 N4 1.493(5)
C7 H7A 0.9700
C7 H7B 0.9700
C8 C9 1.421(5)
C8 N4 1.499(4)
C8 H8A 0.9700
C8 H8B 0.9700
C9 O4 1.410(4)
C9 C10 1.436(5)
C10 C11 1.427(5)
C10 H10 0.9300
C11 C12 1.419(5)
C11 H11 0.9300
C12 O4 1.412(4)
C12 H12 0.9300
C13 C14 1.466(5)
C13 N4 1.482(4)
C13 H13A 0.9700
C13 H13B 0.9700
C14 C19 1.387(5)
C14 C15 1.405(5)
C15 C16 1.384(5)
C15 H15 0.9300
C16 C17 1.397(5)
C16 C20 1.534(4)
C17 C18 1.377(5)
C17 H17 0.9300
C18 C19 1.387(5)
C18 C21 1.443(5)
C19 O2 1.327(4)
C20 H20A 0.9600
C20 H20B 0.9600
C20 H20C 0.9600
C21 N2 1.285(5)
C21 H21 0.9300
C22 C27 1.380(5)
C22 C23 1.384(5)
C22 N2 1.412(5)
C23 C24 1.389(5)
C23 H23 0.9300
C24 C25 1.393(5)
C24 H24 0.9300
C25 C26 1.337(5)
C25 H25 0.9300
C26 C27 1.423(5)
C26 H26 0.9300
C27 N1 1.433(5)
C28 N1 1.335(5)
C28 C29 1.350(5)
C28 H28 0.9300
C29 C34 1.393(5)
C29 C30 1.398(5)
C30 C31 1.403(5)
C30 H30 0.9300
C31 C32 1.383(5)
C31 C36 1.471(5)
C32 C33 1.392(5)
C32 H32 0.9300
C33 C34 1.370(5)
C33 C35 1.508(5)
C34 O1 1.369(4)
C35 N3 1.542(5)
C35 H35A 0.9700
C35 H35B 0.9700
C36 H36A 0.9600
C36 H36B 0.9600
C36 H36C 0.9600
C37 N5 1.456(5)
C37 H37A 0.9600
C37 H37B 0.9600
C37 H37C 0.9600
C38 N5 1.441(5)
C38 H38A 0.9600
C38 H38B 0.9600
C38 H38C 0.9600
C39 O13 1.204(4)
C39 N5 1.430(4)
C39 H39 0.9300
Cl1 O6 1.377(3)
Cl1 O8 1.407(3)
Cl1 O7 1.464(3)
Cl1 O5 1.465(2)
Cl2 O12 1.333(3)
Cl2 O11 1.342(3)
Cl2 O10 1.375(3)
Cl2 O9 1.389(3)
Cu1 N1 1.894(3)
Cu1 O1 1.905(2)
Cu1 O2 1.938(2)
Cu1 N2 1.981(3)
Cu1 O5 2.679(2)
O1 H1A 0.9700
O2 H2B 0.9700

loop_
_geom_hbond_atom_site_label_D
_geom_hbond_atom_site_label_H
_geom_hbond_atom_site_label_A
_geom_hbond_distance_DH
_geom_hbond_distance_HA
_geom_hbond_distance_DA
_geom_hbond_angle_DHA
O1 H1A N3 0.97 1.96 2.716(4) 133.4
O1 H1A O7 0.97 2.39 3.221(3) 143.8
O2 H2B N4 0.97 2.10 2.832(4) 130.9
O2 H2B O7 0.97 2.36 3.230(3) 148.4
